data_1522368
loop_
_publ_author_name
'Lemaire, R.'
'Paccard, D.'

_publ_section_title
;
 Polymorphisme du compose Ti Nb
;
_journal_name_full 'Journal of the Less-Common Metals'
_journal_page_first 403
_journal_page_last 413
_journal_volume 21
_journal_year 1970
_chemical_formula_sum 'Ni Tb'
_space_group_IT_number 11
_symmetry_space_group_name_Hall '-P 2yb'
_symmetry_space_group_name_H-M 'P 1 21/m 1'
_cell_angle_alpha 90
_cell_angle_beta 97.42
_cell_angle_gamma 90
_cell_formula_units_Z 12
_cell_length_a 21.26
_cell_length_b 4.21
_cell_length_c 5.45
_cell_volume 483.715
_citation_journal_id_ASTM JCOMAH
_cod_data_source_file Lemaire_JCOMAH_1970_1523.cif
_cod_data_source_block Ni1Tb1
_cod_original_cell_volume 483.7153
_cod_original_formula_sum 'Ni1 Tb1'
_cod_database_code 1522368

loop_
_symmetry_equiv_pos_as_xyz
x,y,z
-x,y+1/2,-z
-x,-y,-z
x,-y-1/2,z

loop_
_atom_site_label
_atom_site_type_symbol
_atom_site_fract_x
_atom_site_fract_y
_atom_site_fract_z
_atom_site_occupancy
_atom_site_U_iso_or_equiv
Ni6 Ni 0.9946 0.25 0.1325 1 0.0
Ni2 Ni 0.3298 0.25 0.8 1 0.0
Ni1 Ni 0.1632 0.25 0.4675 1 0.0
Ni5 Ni 0.8288 0.25 0.8 1 0.0
Ni4 Ni 0.6605 0.25 0.945 1 0.0
Tb4 Tb 0.6064 0.25 0.4175 1 0.0
Tb5 Tb 0.7708 0.25 0.2583 1 0.0
Tb3 Tb 0.4406 0.25 0.105 1 0.0
Tb2 Tb 0.2708 0.25 0.2382 1 0.0
Ni3 Ni 0.4939 0.25 0.6325 1 0.0
Tb1 Tb 0.1074 0.25 0.9214 1 0.0
Tb6 Tb 0.9394 0.25 0.609 1 0.0
